data_1558845
loop_
_publ_author_name
'Avarvari, Narcis'
'Mroweh, Nabil'
'M\'ezi\`ere, C\'ecile'
'Allain, Magali'
'Auban-Senzier, Pascale'
'Canadell, Enric'

_publ_section_title
;
 Conservation of structural arrangements and 3:1 stoichiometry in a series
 of crystalline conductors of TMTTF, TMTSF, BEDT-TTF, and chiral
 DM-EDT-TTF with the oxo-bis[pentafluorotantalate(V)] dianion
;
_journal_name_full 'Chemical Science'
_journal_paper_doi 10.1039/D0SC03665J
_journal_year 2020
_chemical_formula_moiety '3(C10 H12 Se4), F10 O Ta2'
_chemical_formula_sum 'C30 H36 F10 O Se12 Ta2'
_chemical_formula_weight 1912.01
_space_group_IT_number 2
_space_group_name_Hall '-P 1'
_space_group_name_H-M_alt 'P -1'
_symmetry_cell_setting triclinic
_symmetry_Int_Tables_number 2
_symmetry_space_group_name_Hall '-P 1'
_symmetry_space_group_name_H-M 'P -1'
_atom_sites_solution_hydrogens geom
_atom_sites_solution_primary direct
_atom_sites_solution_secondary difmap
_audit_creation_date 2018-04-06T16:13:36-00:00
_audit_creation_method 'WinGX routine CIF_UPDATE'
_audit_update_record
;
2020-04-28 deposited with the CCDC.	2020-08-13 downloaded from the CCDC.
;
_cell_angle_alpha 90.280(10)
_cell_angle_beta 80.090(10)
_cell_angle_gamma 77.836(8)
_cell_formula_units_Z 1
_cell_length_a 7.8356(9)
_cell_length_b 10.9930(10)
_cell_length_c 13.558(2)
_cell_measurement_reflns_used 3767
_cell_measurement_temperature 293(2)
_cell_measurement_theta_max 27.722
_cell_measurement_theta_min 3.706
_cell_volume 1123.6(2)
_computing_cell_refinement 'Dirax (Duisenberg, 1992)'
_computing_data_collection 'Collect (Hooft, 2008)'
_computing_data_reduction 'EvalCCD (Duisenberg et al., 2000)'
_computing_molecular_graphics 'DIAMOND 3.2k (Crystal Impact GbR, 2014)'
_computing_publication_material 'WinGX publication routines (Farrugia, 1999)'
_computing_structure_refinement 'SHELXL-2016/4 (Sheldrick, 2016)'
_computing_structure_solution 'SHELXS-2013/1 (Sheldrick, 2013)'
_diffrn_ambient_temperature 293(2)
_diffrn_detector_area_resol_mean 9
_diffrn_measured_fraction_theta_full 0.993
_diffrn_measured_fraction_theta_max 0.98
_diffrn_measurement_device_type KappaCCD
_diffrn_measurement_method '\w scans'
_diffrn_radiation_monochromator 'horizontally mounted graphite crystal'
_diffrn_radiation_type MoK\a
_diffrn_radiation_wavelength 0.71073
_diffrn_reflns_av_R_equivalents 0.0449
_diffrn_reflns_av_unetI/netI 0.0394
_diffrn_reflns_Laue_measured_fraction_full 0.993
_diffrn_reflns_Laue_measured_fraction_max 0.98
_diffrn_reflns_limit_h_max 10
_diffrn_reflns_limit_h_min -9
_diffrn_reflns_limit_k_max 14
_diffrn_reflns_limit_k_min -14
_diffrn_reflns_limit_l_max 17
_diffrn_reflns_limit_l_min -17
_diffrn_reflns_number 21600
_diffrn_reflns_point_group_measured_fraction_full 0.993
_diffrn_reflns_point_group_measured_fraction_max 0.98
_diffrn_reflns_theta_full 27.5
_diffrn_reflns_theta_max 27.722
_diffrn_reflns_theta_min 3.706
_exptl_absorpt_coefficient_mu 14.653
_exptl_absorpt_correction_T_max 0.084
_exptl_absorpt_correction_T_min 0.053
_exptl_absorpt_correction_type gaussian
_exptl_absorpt_process_details
;
 '(SADABS (Sheldrick, Bruker, 2008))'
;
_exptl_crystal_colour black
_exptl_crystal_density_diffrn 2.826
_exptl_crystal_description prism
_exptl_crystal_F_000 868
_exptl_crystal_size_max 0.177
_exptl_crystal_size_mid 0.173
_exptl_crystal_size_min 0.169
_refine_diff_density_max 0.687
_refine_diff_density_min -1.3
_refine_diff_density_rms 0.176
_refine_ls_extinction_method none
_refine_ls_goodness_of_fit_ref 1.087
_refine_ls_hydrogen_treatment constr
_refine_ls_matrix_type full
_refine_ls_number_parameters 256
_refine_ls_number_reflns 5179
_refine_ls_number_restraints 0
_refine_ls_restrained_S_all 1.087
_refine_ls_R_factor_all 0.052
_refine_ls_R_factor_gt 0.0287
_refine_ls_shift/su_max 0.001
_refine_ls_shift/su_mean 0
_refine_ls_structure_factor_coef Fsqd
_refine_ls_weighting_details 'w=1/[\s^2^(Fo^2^)+(0.0190P)^2^+1.0640P] where P=(Fo^2^+2Fc^2^)/3'
_refine_ls_weighting_scheme calc
_refine_ls_wR_factor_gt 0.0544
_refine_ls_wR_factor_ref 0.0617
_reflns_Friedel_coverage 0
_reflns_number_gt 3988
_reflns_number_total 5179
_reflns_threshold_expression 'I > 2\s(I)'
_cod_data_source_file d0sc03665j2.cif
_cod_data_source_block new
_cod_database_code 1558845

loop_
_symmetry_equiv_pos_as_xyz
'x, y, z'
'-x, -y, -z'

loop_
_atom_site_label
_atom_site_type_symbol
_atom_site_fract_x
_atom_site_fract_y
_atom_site_fract_z
_atom_site_U_iso_or_equiv
_atom_site_adp_type
_atom_site_occupancy
_atom_site_site_symmetry_order
_atom_site_calc_flag
_atom_site_refinement_flags_posn
_atom_site_refinement_flags_adp
_atom_site_refinement_flags_occupancy
_atom_site_disorder_assembly
_atom_site_disorder_group
C1 C 0.4082(6) 0.8518(4) 0.3991(3) 0.0282(9) Uani 1 1 d . . . . .
C2 C 0.4676(6) 0.8344(4) 0.4873(3) 0.0305(10) Uani 1 1 d . . . . .
C3 C 0.3713(6) 0.8736(4) 0.2013(3) 0.0326(10) Uani 1 1 d . . . . .
C4 C 0.2039(6) 0.8969(4) 0.2505(3) 0.0296(10) Uani 1 1 d . . . . .
C5 C 0.6689(6) 0.7951(4) 0.6375(3) 0.0325(10) Uani 1 1 d . . . . .
C6 C 0.5027(6) 0.8163(4) 0.6869(3) 0.0333(10) Uani 1 1 d . . . . .
C7 C 0.4248(7) 0.8799(5) 0.0893(3) 0.0457(13) Uani 1 1 d . . . . .
H7A H 0.431007 0.800322 0.057689 0.069 Uiso 1 1 calc R U . . .
H7B H 0.538847 0.901322 0.074469 0.069 Uiso 1 1 calc R U . . .
H7C H 0.338665 0.941968 0.064397 0.069 Uiso 1 1 calc R U . . .
C8 C 0.0398(6) 0.9309(5) 0.2047(4) 0.0433(12) Uani 1 1 d . . . . .
H8A H -0.055001 0.901209 0.244977 0.065 Uiso 1 1 calc R U . . .
H8B H 0.062764 0.893542 0.138286 0.065 Uiso 1 1 calc R U . . .
H8C H 0.006767 1.019846 0.201524 0.065 Uiso 1 1 calc R U . . .
C9 C 0.8340(6) 0.7663(5) 0.6833(4) 0.0458(13) Uani 1 1 d . . . . .
H9A H 0.914123 0.816968 0.654537 0.069 Uiso 1 1 calc R U . . .
H9B H 0.89017 0.679937 0.67011 0.069 Uiso 1 1 calc R U . . .
H9C H 0.80303 0.783518 0.75432 0.069 Uiso 1 1 calc R U . . .
C10 C 0.4401(7) 0.8218(5) 0.7987(3) 0.0461(13) Uani 1 1 d . . . . .
H10A H 0.539183 0.791207 0.831354 0.069 Uiso 1 1 calc R U . . .
H10B H 0.35378 0.771332 0.814528 0.069 Uiso 1 1 calc R U . . .
H10C H 0.38757 0.906447 0.821338 0.069 Uiso 1 1 calc R U . . .
C11 C 0.4703(5) 0.5097(4) 0.4554(3) 0.0274(9) Uani 1 1 d . . . . .
C12 C 0.4333(6) 0.5294(4) 0.2578(3) 0.0304(10) Uani 1 1 d . . . . .
C13 C 0.2649(6) 0.5532(4) 0.3077(3) 0.0295(10) Uani 1 1 d . . . . .
C14 C 0.4896(6) 0.5310(5) 0.1461(3) 0.0398(11) Uani 1 1 d . . . . .
H14A H 0.389709 0.569495 0.116565 0.06 Uiso 1 1 calc R U . . .
H14B H 0.533672 0.447126 0.119107 0.06 Uiso 1 1 calc R U . . .
H14C H 0.581311 0.577287 0.13123 0.06 Uiso 1 1 calc R U . . .
C15 C 0.1008(6) 0.5850(5) 0.2627(4) 0.0419(12) Uani 1 1 d . . . . .
H15A H 0.041533 0.669743 0.281278 0.063 Uiso 1 1 calc R U . . .
H15B H 0.023231 0.53055 0.286895 0.063 Uiso 1 1 calc R U . . .
H15C H 0.132 0.575216 0.191045 0.063 Uiso 1 1 calc R U . . .
O1 O 0 0.5 0 0.0549(14) Uani 1 2 d S . P . .
F1 F 0.1668(4) 0.2833(3) -0.1022(2) 0.0627(9) Uani 1 1 d . . . . .
F2 F -0.1721(4) 0.3093(3) -0.0141(2) 0.0597(8) Uani 1 1 d . . . . .
F3 F 0.2512(4) 0.3391(3) 0.0751(2) 0.0618(9) Uani 1 1 d . . . . .
F4 F -0.0899(4) 0.3643(3) 0.1607(2) 0.0661(9) Uani 1 1 d . . . . .
F5 F 0.0898(6) 0.1579(3) 0.0565(3) 0.0979(13) Uani 1 1 d . . . . .
SE1 Se 0.55968(6) 0.83232(4) 0.27466(3) 0.03124(11) Uani 1 1 d . . . . .
SE2 Se 0.16465(6) 0.89155(4) 0.39160(3) 0.03307(11) Uani 1 1 d . . . . .
SE3 Se 0.71069(6) 0.79493(4) 0.49578(3) 0.03411(11) Uani 1 1 d . . . . .
SE4 Se 0.31579(6) 0.84672(5) 0.61132(3) 0.03747(12) Uani 1 1 d . . . . .
SE5 Se 0.62009(5) 0.49545(4) 0.33194(3) 0.03029(11) Uani 1 1 d . . . . .
SE6 Se 0.22774(5) 0.55144(4) 0.44871(3) 0.03040(11) Uani 1 1 d . . . . .
TA1 Ta 0.03876(2) 0.32927(2) 0.02874(2) 0.03009(7) Uani 1 1 d . . . . .

loop_
_atom_site_aniso_label
_atom_site_aniso_U_11
_atom_site_aniso_U_22
_atom_site_aniso_U_33
_atom_site_aniso_U_23
_atom_site_aniso_U_13
_atom_site_aniso_U_12
C1 0.028(2) 0.028(2) 0.026(2) -0.0033(17) -0.0033(19) -0.0029(19)
C2 0.028(2) 0.034(3) 0.029(2) 0.0044(19) -0.0033(19) -0.007(2)
C3 0.038(3) 0.031(3) 0.028(2) 0.0032(18) -0.005(2) -0.005(2)
C4 0.029(2) 0.028(2) 0.031(2) 0.0007(18) -0.0074(19) -0.004(2)
C5 0.036(3) 0.029(3) 0.034(2) 0.0035(19) -0.012(2) -0.007(2)
C6 0.043(3) 0.030(2) 0.028(2) 0.0044(18) -0.010(2) -0.008(2)
C7 0.049(3) 0.057(3) 0.032(3) 0.008(2) -0.006(2) -0.015(3)
C8 0.039(3) 0.050(3) 0.041(3) -0.002(2) -0.013(2) -0.003(2)
C9 0.042(3) 0.054(3) 0.047(3) 0.009(2) -0.019(2) -0.015(3)
C10 0.054(3) 0.058(3) 0.026(3) 0.005(2) -0.008(2) -0.011(3)
C11 0.022(2) 0.031(2) 0.029(2) 0.0021(18) -0.0039(18) -0.0070(19)
C12 0.031(2) 0.032(2) 0.029(2) 0.0007(18) -0.0063(19) -0.007(2)
C13 0.030(2) 0.029(2) 0.031(2) 0.0019(18) -0.0106(19) -0.007(2)
C14 0.042(3) 0.051(3) 0.025(2) 0.001(2) -0.005(2) -0.010(2)
C15 0.033(3) 0.053(3) 0.040(3) 0.002(2) -0.013(2) -0.007(2)
O1 0.059(3) 0.030(3) 0.074(4) 0.008(2) -0.018(3) -0.002(2)
F1 0.0519(18) 0.089(2) 0.0369(17) -0.0172(15) 0.0018(14) 0.0002(17)
F2 0.0432(17) 0.084(2) 0.0583(19) -0.0056(16) -0.0147(15) -0.0231(17)
F3 0.0402(17) 0.089(2) 0.059(2) 0.0050(17) -0.0229(15) -0.0084(17)
F4 0.0509(19) 0.113(3) 0.0305(16) -0.0025(16) 0.0023(14) -0.0161(19)
F5 0.120(3) 0.043(2) 0.130(4) 0.030(2) -0.026(3) -0.012(2)
SE1 0.0264(2) 0.0399(3) 0.0269(2) 0.00094(18) -0.00132(18) -0.0086(2)
SE2 0.0255(2) 0.0424(3) 0.0288(2) -0.00253(19) -0.00175(18) -0.0043(2)
SE3 0.0255(2) 0.0434(3) 0.0333(2) 0.00295(19) -0.00411(19) -0.0078(2)
SE4 0.0283(2) 0.0541(3) 0.0264(2) -0.0004(2) -0.00133(19) -0.0037(2)
SE5 0.0236(2) 0.0419(3) 0.0246(2) 0.00077(18) -0.00190(18) -0.0070(2)
SE6 0.0221(2) 0.0403(3) 0.0284(2) 0.00128(18) -0.00306(18) -0.00675(19)
TA1 0.02961(11) 0.03396(12) 0.02565(10) 0.00146(7) -0.00641(8) -0.00324(8)

loop_
_atom_type_symbol
_atom_type_description
_atom_type_scat_dispersion_real
_atom_type_scat_dispersion_imag
_atom_type_scat_source
C C 0.0033 0.0016 'International Tables Vol C Tables 4.2.6.8 and 6.1.1.4'
H H 0 0 'International Tables Vol C Tables 4.2.6.8 and 6.1.1.4'
O O 0.0106 0.006 'International Tables Vol C Tables 4.2.6.8 and 6.1.1.4'
F F 0.0171 0.0103 'International Tables Vol C Tables 4.2.6.8 and 6.1.1.4'
Se Se -0.0929 2.2259 'International Tables Vol C Tables 4.2.6.8 and 6.1.1.4'
Ta Ta -0.7052 6.5227 'International Tables Vol C Tables 4.2.6.8 and 6.1.1.4'

loop_
_geom_angle_atom_site_label_1
_geom_angle_atom_site_label_2
_geom_angle_atom_site_label_3
_geom_angle
_geom_angle_site_symmetry_1
_geom_angle_site_symmetry_3
_geom_angle_publ_flag
C2 C1 SE1 123.1(3) . . ?
C2 C1 SE2 122.6(3) . . ?
SE1 C1 SE2 114.3(2) . . ?
C1 C2 SE4 123.0(3) . . ?
C1 C2 SE3 122.9(3) . . ?
SE4 C2 SE3 114.0(2) . . ?
C4 C3 C7 124.8(4) . . ?
C4 C3 SE1 119.2(3) . . ?
C7 C3 SE1 116.1(3) . . ?
C3 C4 C8 126.2(4) . . ?
C3 C4 SE2 118.3(3) . . ?
C8 C4 SE2 115.4(3) . . ?
C6 C5 C9 126.1(4) . . ?
C6 C5 SE3 119.2(4) . . ?
C9 C5 SE3 114.6(3) . . ?
C5 C6 C10 127.9(4) . . ?
C5 C6 SE4 118.2(3) . . ?
C10 C6 SE4 114.0(3) . . ?
C3 C7 H7A 109.5 . . ?
C3 C7 H7B 109.5 . . ?
H7A C7 H7B 109.5 . . ?
C3 C7 H7C 109.5 . . ?
H7A C7 H7C 109.5 . . ?
H7B C7 H7C 109.5 . . ?
C4 C8 H8A 109.5 . . ?
C4 C8 H8B 109.5 . . ?
H8A C8 H8B 109.5 . . ?
C4 C8 H8C 109.5 . . ?
H8A C8 H8C 109.5 . . ?
H8B C8 H8C 109.5 . . ?
C5 C9 H9A 109.5 . . ?
C5 C9 H9B 109.5 . . ?
H9A C9 H9B 109.5 . . ?
C5 C9 H9C 109.5 . . ?
H9A C9 H9C 109.5 . . ?
H9B C9 H9C 109.5 . . ?
C6 C10 H10A 109.5 . . ?
C6 C10 H10B 109.5 . . ?
H10A C10 H10B 109.5 . . ?
C6 C10 H10C 109.5 . . ?
H10A C10 H10C 109.5 . . ?
H10B C10 H10C 109.5 . . ?
C11 C11 SE5 123.5(4) 2_666 . ?
C11 C11 SE6 122.1(4) 2_666 . ?
SE5 C11 SE6 114.5(2) . . ?
C13 C12 C14 125.8(4) . . ?
C13 C12 SE5 118.7(3) . . ?
C14 C12 SE5 115.4(3) . . ?
C12 C13 C15 126.5(4) . . ?
C12 C13 SE6 118.0(3) . . ?
C15 C13 SE6 115.5(3) . . ?
C12 C14 H14A 109.5 . . ?
C12 C14 H14B 109.5 . . ?
H14A C14 H14B 109.5 . . ?
C12 C14 H14C 109.5 . . ?
H14A C14 H14C 109.5 . . ?
H14B C14 H14C 109.5 . . ?
C13 C15 H15A 109.5 . . ?
C13 C15 H15B 109.5 . . ?
H15A C15 H15B 109.5 . . ?
C13 C15 H15C 109.5 . . ?
H15A C15 H15C 109.5 . . ?
H15B C15 H15C 109.5 . . ?
TA1 O1 TA1 180 2_565 . ?
C1 SE1 C3 93.85(19) . . ?
C1 SE2 C4 94.27(18) . . ?
C2 SE3 C5 94.09(19) . . ?
C2 SE4 C6 94.47(19) . . ?
C11 SE5 C12 94.38(18) . . ?
C11 SE6 C13 94.45(18) . . ?
F4 TA1 O1 92.12(11) . . ?
F4 TA1 F1 176.30(14) . . ?
O1 TA1 F1 91.48(11) . . ?
F4 TA1 F5 89.19(17) . . ?
O1 TA1 F5 177.17(13) . . ?
F1 TA1 F5 87.25(17) . . ?
F4 TA1 F2 89.20(13) . . ?
O1 TA1 F2 92.84(10) . . ?
F1 TA1 F2 89.77(13) . . ?
F5 TA1 F2 89.68(17) . . ?
F4 TA1 F3 89.97(13) . . ?
O1 TA1 F3 90.73(10) . . ?
F1 TA1 F3 90.84(13) . . ?
F5 TA1 F3 86.77(16) . . ?
F2 TA1 F3 176.36(13) . . ?

loop_
_geom_bond_atom_site_label_1
_geom_bond_atom_site_label_2
_geom_bond_distance
_geom_bond_site_symmetry_2
_geom_bond_publ_flag
C1 C2 1.356(6) . ?
C1 SE1 1.871(4) . ?
C1 SE2 1.887(4) . ?
C2 SE4 1.871(4) . ?
C2 SE3 1.886(4) . ?
C3 C4 1.337(6) . ?
C3 C7 1.510(6) . ?
C3 SE1 1.898(5) . ?
C4 C8 1.501(6) . ?
C4 SE2 1.888(4) . ?
C5 C6 1.330(6) . ?
C5 C9 1.505(6) . ?
C5 SE3 1.892(4) . ?
C6 C10 1.507(6) . ?
C6 SE4 1.903(5) . ?
C7 H7A 0.96 . ?
C7 H7B 0.96 . ?
C7 H7C 0.96 . ?
C8 H8A 0.96 . ?
C8 H8B 0.96 . ?
C8 H8C 0.96 . ?
C9 H9A 0.96 . ?
C9 H9B 0.96 . ?
C9 H9C 0.96 . ?
C10 H10A 0.96 . ?
C10 H10B 0.96 . ?
C10 H10C 0.96 . ?
C11 C11 1.371(8) 2_666 ?
C11 SE5 1.856(4) . ?
C11 SE6 1.877(4) . ?
C12 C13 1.347(6) . ?
C12 C14 1.504(6) . ?
C12 SE5 1.890(4) . ?
C13 C15 1.493(6) . ?
C13 SE6 1.885(4) . ?
C14 H14A 0.96 . ?
C14 H14B 0.96 . ?
C14 H14C 0.96 . ?
C15 H15A 0.96 . ?
C15 H15B 0.96 . ?
C15 H15C 0.96 . ?
O1 TA1 1.8905(2) 2_565 ?
O1 TA1 1.8905(3) . ?
F1 TA1 1.891(3) . ?
F2 TA1 1.896(3) . ?
F3 TA1 1.901(3) . ?
F4 TA1 1.890(3) . ?
F5 TA1 1.895(3) . ?
